data_4020085
loop_
_publ_author_name
'Suvarn S. Kulkarni'
'Yi-Hung Liu'
'Shang-Cheng Hung'

_journal_name_full 'Journal of Organic Chemistry'
_journal_page_first 2808
_journal_page_last 2811
_journal_paper_doi 10.1021/jo047794a
_journal_volume 70
_journal_year 2005
_chemical_formula_sum 'C56 H54 O11'
_chemical_formula_weight 902.99
_space_group_IT_number 5
_symmetry_cell_setting monoclinic
_symmetry_space_group_name_Hall 'C 2y'
_symmetry_space_group_name_H-M 'C 1 2 1'
_atom_sites_solution_hydrogens geom
_atom_sites_solution_primary direct
_atom_sites_solution_secondary difmap
_cell_angle_alpha 90.00
_cell_angle_beta 96.0330(10)
_cell_angle_gamma 90.00
_cell_formula_units_Z 4
_cell_length_a 33.1570(6)
_cell_length_b 8.3690(2)
_cell_length_c 17.1710(4)
_cell_measurement_reflns_used 38303
_cell_measurement_temperature 295(2)
_cell_measurement_theta_max 27.5
_cell_measurement_theta_min 1
_cell_volume 4738.41(18)
_diffrn_ambient_temperature 295(2)
_diffrn_detector_area_resol_mean ?
_diffrn_measurement_device_type ?
_diffrn_measurement_method CCD
_diffrn_radiation_monochromator graphite
_diffrn_radiation_source 'fine-focus sealed tube'
_diffrn_radiation_type MoK\a
_diffrn_radiation_wavelength 0.71073
_diffrn_reflns_av_R_equivalents 0.0234
_diffrn_reflns_av_sigmaI/netI 0.0562
_diffrn_reflns_limit_h_max 42
_diffrn_reflns_limit_h_min -42
_diffrn_reflns_limit_k_max 10
_diffrn_reflns_limit_k_min -9
_diffrn_reflns_limit_l_max 22
_diffrn_reflns_limit_l_min -22
_diffrn_reflns_number 14394
_diffrn_reflns_theta_max 27.47
_diffrn_reflns_theta_min 1.80
_diffrn_standards_decay_% ?
_diffrn_standards_interval_count ?
_diffrn_standards_interval_time ?
_diffrn_standards_number ?
_exptl_absorpt_coefficient_mu 0.087
_exptl_absorpt_correction_T_max 0.988
_exptl_absorpt_correction_T_min 0.955
_exptl_absorpt_correction_type multi-scan
_exptl_absorpt_process_details
;
multi-scan from symmetry-related measurements
 Sortav (Blessing 1995)
;
_exptl_crystal_colour ?
_exptl_crystal_density_diffrn 1.266
_exptl_crystal_density_meas ?
_exptl_crystal_density_method 'not measured'
_exptl_crystal_description ?
_exptl_crystal_F_000 1912
_exptl_crystal_size_max 0.30
_exptl_crystal_size_mid 0.20
_exptl_crystal_size_min 0.15
_refine_ls_abs_structure_details 'Flack H D (1983), Acta Cryst. A39, 876-881'
_refine_ls_abs_structure_Flack 0.3(16)
_refine_ls_extinction_coef 0.0006(7)
_refine_ls_extinction_expression Fc^*^=kFc[1+0.001xFc^2^\l^3^/sin(2\q)]^-1/4^
_refine_ls_extinction_method SHELXL
_refine_ls_goodness_of_fit_ref 1.593
_refine_ls_hydrogen_treatment mixed
_refine_ls_matrix_type full
_refine_ls_number_parameters 551
_refine_ls_number_reflns 9475
_refine_ls_number_restraints 1
_refine_ls_restrained_S_all 1.593
_refine_ls_R_factor_all 0.1441
_refine_ls_R_factor_gt 0.0930
_refine_ls_shift/su_max 0.006
_refine_ls_shift/su_mean 0.001
_refine_ls_structure_factor_coef Fsqd
_refine_ls_weighting_details 'calc w=1/[\s^2^(Fo^2^)+(0.1000P)^2^+0.0000P] where P=(Fo^2^+2Fc^2^)/3'
_refine_ls_weighting_scheme calc
_refine_ls_wR_factor_gt 0.2369
_refine_ls_wR_factor_ref 0.2600
_reflns_number_gt 5905
_reflns_number_total 9475
_reflns_threshold_expression >2sigma(I)
_cod_original_sg_symbol_H-M 'C 2'
_cod_database_code 4020085

loop_
_symmetry_equiv_pos_as_xyz
'x, y, z'
'-x, y, -z'
'x+1/2, y+1/2, z'
'-x+1/2, y+1/2, -z'

loop_
_atom_site_label
_atom_site_type_symbol
_atom_site_fract_x
_atom_site_fract_y
_atom_site_fract_z
_atom_site_U_iso_or_equiv
_atom_site_adp_type
_atom_site_occupancy
_atom_site_symmetry_multiplicity
_atom_site_calc_flag
_atom_site_refinement_flags
_atom_site_disorder_assembly
_atom_site_disorder_group
O1 O 0.03914(9) 0.0196(5) 0.5642(2) 0.0666(11) Uani 1 1 d . . .
O2 O 0.04417(12) 0.0856(6) 0.7681(2) 0.0815(13) Uani 1 1 d . . .
O3 O -0.00726(9) 0.3833(5) 0.7057(2) 0.0556(9) Uani 1 1 d . . .
O4 O -0.00380(10) 0.6009(5) 0.6210(2) 0.0680(11) Uani 1 1 d . . .
O5 O 0.08091(9) 0.3420(4) 0.59618(19) 0.0555(9) Uani 1 1 d . . .
O6 O 0.27196(9) 0.2965(5) 0.64270(18) 0.0621(10) Uani 1 1 d . . .
O7 O 0.18828(8) 0.2220(4) 0.64764(15) 0.0436(7) Uani 1 1 d . . .
O8 O 0.17974(10) 0.0254(4) 0.78169(18) 0.0559(9) Uani 1 1 d . . .
O9 O 0.21568(9) 0.2116(4) 0.92608(16) 0.0509(8) Uani 1 1 d . . .
O10 O 0.27426(11) 0.3369(5) 0.98323(19) 0.0638(10) Uani 1 1 d . . .
O11 O 0.28159(8) 0.2982(4) 0.77513(18) 0.0522(8) Uani 1 1 d . . .
C1 C 0.09441(14) 0.1787(6) 0.6153(3) 0.0503(12) Uani 1 1 d . . .
H1A H 0.1179 0.1780 0.6551 0.060 Uiso 1 1 calc R . .
C2 C 0.06128(13) 0.0697(7) 0.6380(3) 0.0528(12) Uani 1 1 d . . .
H2A H 0.0740 -0.0248 0.6638 0.063 Uiso 1 1 calc R . .
C3 C 0.03153(14) 0.1419(7) 0.6923(3) 0.0580(13) Uani 1 1 d . . .
H3A H 0.0042 0.1014 0.6761 0.070 Uiso 1 1 calc R . .
C4 C 0.03102(13) 0.3197(7) 0.6870(3) 0.0519(12) Uani 1 1 d . . .
H4A H 0.0524 0.3613 0.7254 0.062 Uiso 1 1 calc R . .
C5 C 0.03975(13) 0.3754(7) 0.6060(3) 0.0539(13) Uani 1 1 d . . .
H5A H 0.0217 0.3218 0.5653 0.065 Uiso 1 1 calc R . .
C6 C 0.03520(15) 0.5570(8) 0.5988(3) 0.0629(14) Uani 1 1 d . . .
H6A H 0.0564 0.6095 0.6328 0.075 Uiso 1 1 calc R . .
H6B H 0.0375 0.5901 0.5454 0.075 Uiso 1 1 calc R . .
C7 C -0.00631(15) 0.5532(8) 0.6998(3) 0.0662(15) Uani 1 1 d . . .
H7A H 0.0172 0.5945 0.7330 0.079 Uiso 1 1 calc R . .
C8 C -0.04509(15) 0.6239(8) 0.7265(4) 0.0685(16) Uani 1 1 d . . .
C9 C -0.0631(2) 0.5596(10) 0.7845(4) 0.0847(19) Uani 1 1 d . . .
H9A H -0.0524 0.4671 0.8087 0.102 Uiso 1 1 calc R . .
C10 C -0.0976(2) 0.6283(12) 0.8097(5) 0.096(2) Uani 1 1 d . . .
H10A H -0.1098 0.5819 0.8504 0.115 Uiso 1 1 calc R . .
C11 C -0.1130(2) 0.7592(13) 0.7759(5) 0.100(3) Uani 1 1 d . . .
H11A H -0.1364 0.8035 0.7924 0.120 Uiso 1 1 calc R . .
C12 C -0.0952(2) 0.8297(14) 0.7175(7) 0.127(3) Uani 1 1 d . . .
H12A H -0.1051 0.9253 0.6953 0.153 Uiso 1 1 calc R . .
C13 C -0.0617(2) 0.7544(11) 0.6916(5) 0.102(3) Uani 1 1 d . . .
H13A H -0.0505 0.7962 0.6485 0.122 Uiso 1 1 calc R . .
C14 C 0.0159(3) 0.085(2) 0.8225(6) 0.189(7) Uani 1 1 d . . .
H14A H -0.0037 0.0007 0.8097 0.227 Uiso 1 1 calc R . .
H14B H 0.0014 0.1863 0.8196 0.227 Uiso 1 1 calc R . .
C21 C 0.06119(15) 0.0632(8) 0.5010(3) 0.0630(14) Uani 1 1 d . . .
H21A H 0.0489 0.1557 0.4740 0.076 Uiso 1 1 calc R . .
H21B H 0.0612 -0.0242 0.4639 0.076 Uiso 1 1 calc R . .
C22 C 0.10529(13) 0.1027(6) 0.5355(2) 0.0481(11) Uani 1 1 d . . .
C23 C 0.13108(14) -0.0479(6) 0.5550(2) 0.0467(11) Uani 1 1 d . . .
C24 C 0.11510(16) -0.2003(7) 0.5496(3) 0.0605(14) Uani 1 1 d . . .
H24A H 0.0875 -0.2154 0.5359 0.073 Uiso 1 1 calc R . .
C25 C 0.1411(2) -0.3338(7) 0.5651(3) 0.0682(16) Uani 1 1 d . . .
H25A H 0.1304 -0.4365 0.5602 0.082 Uiso 1 1 calc R . .
C26 C 0.18120(18) -0.3143(7) 0.5868(3) 0.0623(14) Uani 1 1 d . . .
H26A H 0.1979 -0.4023 0.5987 0.075 Uiso 1 1 calc R . .
C27 C 0.19684(14) -0.1628(7) 0.5911(3) 0.0502(12) Uani 1 1 d . . .
H27A H 0.2245 -0.1495 0.6049 0.060 Uiso 1 1 calc R . .
C28 C 0.17265(12) -0.0278(6) 0.5753(2) 0.0451(11) Uani 1 1 d . . .
C29 C 0.19065(13) 0.1352(6) 0.5749(2) 0.0437(11) Uani 1 1 d . . .
H29A H 0.2193 0.1244 0.5666 0.052 Uiso 1 1 calc R . .
C30 C 0.17041(12) 0.2354(6) 0.5105(2) 0.0436(10) Uani 1 1 d . . .
C31 C 0.19308(15) 0.3428(7) 0.4704(3) 0.0536(12) Uani 1 1 d . . .
H31A H 0.2207 0.3538 0.4850 0.064 Uiso 1 1 calc R . .
C32 C 0.17446(18) 0.4333(7) 0.4086(3) 0.0639(14) Uani 1 1 d . . .
H32A H 0.1895 0.5061 0.3826 0.077 Uiso 1 1 calc R . .
C33 C 0.1347(2) 0.4147(8) 0.3870(3) 0.0724(17) Uani 1 1 d . . .
H33A H 0.1225 0.4721 0.3445 0.087 Uiso 1 1 calc R . .
C34 C 0.11107(16) 0.3102(8) 0.4274(3) 0.0658(15) Uani 1 1 d . . .
H34A H 0.0833 0.3032 0.4128 0.079 Uiso 1 1 calc R . .
C35 C 0.12867(13) 0.2171(7) 0.4889(2) 0.0506(12) Uani 1 1 d . . .
C36 C 0.25199(13) 0.3146(7) 0.7094(2) 0.0468(11) Uani 1 1 d . . .
H36A H 0.2393 0.4203 0.7097 0.056 Uiso 1 1 calc R . .
C37 C 0.22011(12) 0.1854(6) 0.7098(2) 0.0411(10) Uani 1 1 d . . .
H37A H 0.2322 0.0817 0.6995 0.049 Uiso 1 1 calc R . .
C38 C 0.20028(13) 0.1762(6) 0.7852(2) 0.0413(10) Uani 1 1 d . . .
H38A H 0.1809 0.2639 0.7880 0.050 Uiso 1 1 calc R . .
C39 C 0.23286(13) 0.1831(6) 0.8543(2) 0.0439(11) Uani 1 1 d . . .
H39A H 0.2476 0.0815 0.8581 0.053 Uiso 1 1 calc R . .
C40 C 0.26324(13) 0.3217(6) 0.8448(2) 0.0463(11) Uani 1 1 d . . .
H40A H 0.2487 0.4239 0.8421 0.056 Uiso 1 1 calc R . .
C41 C 0.29458(15) 0.3211(7) 0.9143(3) 0.0591(13) Uani 1 1 d . . .
H41A H 0.3098 0.2220 0.9161 0.071 Uiso 1 1 calc R . .
H41B H 0.3133 0.4091 0.9108 0.071 Uiso 1 1 calc R . .
C42 C 0.29673(19) 0.4305(10) 0.6249(4) 0.084(2) Uani 1 1 d . . .
H42A H 0.3095 0.4079 0.5786 0.126 Uiso 1 1 calc R . .
H42B H 0.3171 0.4490 0.6680 0.126 Uiso 1 1 calc R . .
H42C H 0.2800 0.5239 0.6165 0.126 Uiso 1 1 calc R . .
C43 C 0.24528(16) 0.2121(7) 0.9915(3) 0.0538(12) Uani 1 1 d . . .
H43A H 0.2593 0.1089 0.9946 0.065 Uiso 1 1 calc R . .
C44 C 0.2263(2) 0.2380(7) 1.0642(3) 0.0634(14) Uani 1 1 d . . .
C45 C 0.2513(2) 0.2428(7) 1.1345(3) 0.0763(18) Uani 1 1 d . . .
H45A H 0.2793 0.2325 1.1363 0.092 Uiso 1 1 calc R . .
C46 C 0.2316(4) 0.2642(9) 1.2039(4) 0.110(3) Uani 1 1 d . . .
H46A H 0.2476 0.2682 1.2516 0.132 Uiso 1 1 calc R . .
C47 C 0.1915(4) 0.2789(12) 1.2046(5) 0.119(3) Uani 1 1 d . . .
H47A H 0.1800 0.2890 1.2514 0.143 Uiso 1 1 calc R . .
C48 C 0.1684(3) 0.2786(12) 1.1357(5) 0.121(3) Uani 1 1 d . . .
H48A H 0.1405 0.2935 1.1345 0.145 Uiso 1 1 calc R . .
C49 C 0.1858(2) 0.2559(10) 1.0645(4) 0.089(2) Uani 1 1 d . . .
H49A H 0.1692 0.2534 1.0174 0.107 Uiso 1 1 calc R . .
C50 C 0.14834(17) 0.0084(7) 0.8335(4) 0.0676(15) Uani 1 1 d . . .
H50A H 0.1243 0.0677 0.8134 0.081 Uiso 1 1 calc R . .
H50B H 0.1577 0.0490 0.8852 0.081 Uiso 1 1 calc R . .
C51 C 0.13887(13) -0.1646(7) 0.8377(3) 0.0561(13) Uani 1 1 d . . .
C52 C 0.1317(2) -0.2374(10) 0.9079(3) 0.0817(19) Uani 1 1 d . . .
H52A H 0.1322 -0.1764 0.9533 0.098 Uiso 1 1 calc R . .
C53 C 0.1241(2) -0.3962(12) 0.9106(5) 0.104(3) Uani 1 1 d . . .
H53A H 0.1198 -0.4431 0.9581 0.125 Uiso 1 1 calc R . .
C54 C 0.1228(2) -0.4880(9) 0.8453(6) 0.102(3) Uani 1 1 d . . .
H54A H 0.1181 -0.5973 0.8484 0.123 Uiso 1 1 calc R . .
C55 C 0.12815(17) -0.4215(8) 0.7768(4) 0.0718(16) Uani 1 1 d . . .
H55A H 0.1263 -0.4845 0.7319 0.086 Uiso 1 1 calc R . .
C56 C 0.13649(8) -0.2607(5) 0.77121(18) 0.0633(15) Uani 1 1 d . . .
H56A H 0.1405 -0.2164 0.7230 0.076 Uiso 1 1 calc R . .
C15 C 0.03588(8) 0.0610(5) 0.90497(18) 0.127 Uiso 1 1 d R . .
C16 C 0.04077(8) 0.2142(5) 0.92932(18) 0.121 Uiso 1 1 d R . .
H16A H 0.0321 0.3038 0.9001 0.145 Uiso 1 1 calc R . .
C17 C 0.06360(8) 0.2174(5) 1.01569(18) 0.156 Uiso 1 1 d R . .
H17A H 0.0719 0.3103 1.0425 0.187 Uiso 1 1 calc R . .
C18 C 0.06938(8) 0.0714(5) 1.04471(18) 0.124 Uiso 1 1 d R . .
H18A H 0.0855 0.0729 1.0924 0.149 Uiso 1 1 calc R . .
C19 C 0.05928(8) -0.0636(5) 1.02585(18) 0.166 Uiso 1 1 d R . .
H19A H 0.0639 -0.1503 1.0595 0.199 Uiso 1 1 calc R . .
C20 C 0.03806(8) -0.0803(5) 0.94100(18) 0.132 Uiso 1 1 d R . .
H20A H 0.0283 -0.1757 0.9185 0.159 Uiso 1 1 calc R . .

loop_
_atom_site_aniso_label
_atom_site_aniso_U_11
_atom_site_aniso_U_22
_atom_site_aniso_U_33
_atom_site_aniso_U_23
_atom_site_aniso_U_13
_atom_site_aniso_U_12
O1 0.0478(18) 0.089(3) 0.064(2) -0.020(2) 0.0092(16) -0.0163(18)
O2 0.086(2) 0.099(3) 0.064(2) 0.028(2) 0.028(2) 0.017(2)
O3 0.0405(16) 0.063(3) 0.065(2) 0.0033(17) 0.0136(14) 0.0013(15)
O4 0.0564(18) 0.076(3) 0.075(2) 0.022(2) 0.0229(17) 0.0122(19)
O5 0.0463(17) 0.059(2) 0.064(2) -0.0005(18) 0.0179(15) 0.0006(16)
O6 0.0562(18) 0.081(3) 0.0510(19) -0.0054(17) 0.0157(15) -0.0195(18)
O7 0.0395(14) 0.058(2) 0.0329(14) -0.0082(14) 0.0009(11) 0.0038(14)
O8 0.0614(19) 0.062(2) 0.0470(18) -0.0167(16) 0.0168(15) -0.0218(17)
O9 0.0576(17) 0.059(2) 0.0350(16) -0.0026(14) 0.0004(13) -0.0028(16)
O10 0.084(2) 0.060(2) 0.0457(18) -0.0065(17) -0.0045(16) -0.018(2)
O11 0.0455(16) 0.065(2) 0.0452(17) -0.0001(15) -0.0009(13) -0.0048(16)
C1 0.048(2) 0.057(3) 0.046(2) -0.004(2) 0.0065(19) -0.001(2)
C2 0.043(2) 0.068(4) 0.048(3) -0.003(2) 0.006(2) -0.004(2)
C3 0.047(3) 0.074(4) 0.055(3) 0.005(3) 0.014(2) 0.000(2)
C4 0.043(2) 0.065(4) 0.048(2) 0.004(2) 0.0049(19) 0.000(2)
C5 0.041(2) 0.072(4) 0.050(3) 0.004(2) 0.012(2) -0.003(2)
C6 0.052(3) 0.070(4) 0.068(3) 0.009(3) 0.016(2) 0.005(3)
C7 0.049(3) 0.087(5) 0.063(3) 0.002(3) 0.009(2) 0.010(3)
C8 0.047(3) 0.081(5) 0.079(4) -0.012(3) 0.013(3) -0.003(3)
C9 0.086(4) 0.090(5) 0.083(4) -0.005(4) 0.032(4) 0.010(4)
C10 0.081(4) 0.118(7) 0.096(5) -0.023(5) 0.041(4) -0.007(5)
C11 0.064(4) 0.127(8) 0.115(6) -0.029(6) 0.033(4) 0.016(4)
C12 0.076(4) 0.136(8) 0.171(9) -0.005(7) 0.015(5) 0.044(5)
C13 0.082(4) 0.104(7) 0.126(6) 0.016(5) 0.039(4) 0.034(4)
C14 0.138(8) 0.33(2) 0.105(7) 0.096(10) 0.034(6) -0.023(10)
C21 0.055(3) 0.075(4) 0.058(3) -0.008(3) 0.002(2) -0.008(3)
C22 0.046(2) 0.062(3) 0.036(2) -0.003(2) 0.0021(18) -0.004(2)
C23 0.054(3) 0.057(3) 0.030(2) -0.005(2) 0.0064(18) -0.005(2)
C24 0.069(3) 0.063(4) 0.051(3) -0.006(3) 0.012(2) -0.012(3)
C25 0.102(5) 0.050(4) 0.055(3) -0.011(3) 0.021(3) -0.009(3)
C26 0.080(4) 0.054(4) 0.055(3) -0.008(3) 0.018(3) 0.007(3)
C27 0.052(2) 0.060(4) 0.040(2) -0.002(2) 0.0089(19) 0.007(2)
C28 0.044(2) 0.062(3) 0.030(2) -0.005(2) 0.0079(18) -0.001(2)
C29 0.048(2) 0.055(3) 0.029(2) -0.0061(19) 0.0094(17) -0.002(2)
C30 0.044(2) 0.051(3) 0.036(2) -0.002(2) 0.0053(18) 0.001(2)
C31 0.058(3) 0.061(3) 0.044(3) 0.001(2) 0.013(2) -0.005(2)
C32 0.088(4) 0.055(4) 0.053(3) 0.011(3) 0.026(3) 0.005(3)
C33 0.090(4) 0.075(4) 0.053(3) 0.023(3) 0.012(3) 0.014(3)
C34 0.063(3) 0.080(4) 0.052(3) 0.009(3) -0.007(2) 0.013(3)
C35 0.054(3) 0.062(3) 0.036(2) -0.004(2) 0.0043(19) 0.005(2)
C36 0.051(2) 0.057(3) 0.032(2) 0.003(2) 0.0037(18) -0.004(2)
C37 0.040(2) 0.052(3) 0.031(2) -0.0018(19) 0.0018(16) 0.0019(19)
C38 0.047(2) 0.040(3) 0.036(2) -0.0018(18) 0.0025(17) -0.0047(19)
C39 0.055(2) 0.044(3) 0.032(2) 0.0003(19) 0.0018(18) -0.002(2)
C40 0.053(2) 0.044(3) 0.041(2) -0.004(2) 0.0002(19) -0.002(2)
C41 0.064(3) 0.067(4) 0.045(3) 0.000(3) 0.001(2) -0.015(3)
C42 0.080(4) 0.106(6) 0.066(4) 0.013(4) 0.011(3) -0.042(4)
C43 0.070(3) 0.052(3) 0.037(2) -0.006(2) -0.004(2) 0.000(2)
C44 0.105(4) 0.043(3) 0.042(3) -0.001(2) 0.007(3) -0.003(3)
C45 0.134(5) 0.057(4) 0.035(3) 0.000(2) -0.005(3) -0.026(4)
C46 0.234(11) 0.056(5) 0.037(3) -0.009(3) 0.004(5) -0.021(6)
C47 0.182(9) 0.119(8) 0.061(5) -0.019(4) 0.040(6) 0.029(7)
C48 0.165(8) 0.131(8) 0.075(5) -0.020(5) 0.042(5) 0.026(6)
C49 0.104(5) 0.111(6) 0.053(3) -0.015(3) 0.020(3) 0.017(4)
C50 0.070(3) 0.066(4) 0.072(3) -0.009(3) 0.029(3) -0.014(3)
C51 0.049(3) 0.068(4) 0.051(3) 0.008(3) 0.008(2) -0.011(3)
C52 0.100(4) 0.094(6) 0.050(3) 0.007(3) 0.009(3) -0.012(4)
C53 0.128(6) 0.109(7) 0.076(5) 0.037(5) 0.019(4) -0.027(5)
C54 0.099(5) 0.057(5) 0.159(8) 0.015(5) 0.046(5) -0.008(4)
C55 0.075(3) 0.064(4) 0.075(4) -0.005(3) 0.007(3) -0.010(3)
C56 0.069(3) 0.072(4) 0.048(3) 0.001(3) 0.003(2) -0.018(3)
